data_2018748
loop_
_publ_author_name
'H\"utzler, Wilhelm Maximilian'
'Bolte, Michael'

_publ_section_title
;
 Five pseudopolymorphs of 6-amino-2-thiouracil: absence of
 N---H&#x00B7;&#x00B7;&#x00B7;S hydrogen bonds
;
_journal_coeditor_code FG3285
_journal_issue 1
_journal_name_full 'Acta Crystallographica Section C'
_journal_page_first 93
_journal_page_last 100
_journal_paper_doi 10.1107/S010827011204930X
_journal_volume 69
_journal_year 2013
_chemical_formula_iupac '2C4 H5 N3 O S, 3C5 H9 N O'
_chemical_formula_moiety '2(C4 H5 N3 O S), 3(C5 H9 N O)'
_chemical_formula_sum 'C23 H37 N9 O5 S2'
_chemical_formula_weight 583.74
_chemical_name_systematic
;
6-Amino-2-thiouracil 1-methylpyrrolidin-2-one sesquisolvate
;
_space_group_IT_number 29
_symmetry_cell_setting orthorhombic
_symmetry_space_group_name_Hall 'P 2c -2ac'
_symmetry_space_group_name_H-M 'P c a 21'
_atom_sites_solution_hydrogens geom
_atom_sites_solution_primary direct
_atom_sites_solution_secondary difmap
_audit_creation_method SHELXL-97
_cell_angle_alpha 90.00
_cell_angle_beta 90.00
_cell_angle_gamma 90.00
_cell_formula_units_Z 4
_cell_length_a 15.2293(10)
_cell_length_b 7.5483(4)
_cell_length_c 25.1871(13)
_cell_measurement_reflns_used 28863
_cell_measurement_temperature 173(2)
_cell_measurement_theta_max 26.41
_cell_measurement_theta_min 2.43
_cell_volume 2895.4(3)
_computing_cell_refinement 'X-AREA (Stoe & Cie, 2001)'
_computing_data_collection 'X-AREA (Stoe & Cie, 2001)'
_computing_data_reduction 'X-AREA (Stoe & Cie, 2001)'
_computing_molecular_graphics
;
Mercury (Macrae <i>et al.</i>, 2008) and XP in SHELXTL-Plus (Sheldrick,
2008)
;
_computing_publication_material 'publCIF (Westrip, 2010)'
_computing_structure_refinement 'SHELXL97 (Sheldrick, 2008)'
_computing_structure_solution 'SHELXS97 (Sheldrick, 2008)'
_diffrn_ambient_temperature 173(2)
_diffrn_measured_fraction_theta_full 0.996
_diffrn_measured_fraction_theta_max 0.996
_diffrn_measurement_device_type 'Stoe IPDS II two-circle'
_diffrn_measurement_method \w
_diffrn_radiation_monochromator 'Genix 3D multilayer optics'
_diffrn_radiation_source 'Genix 3D I\mS microfocus X-ray source'
_diffrn_radiation_type MoK\a
_diffrn_radiation_wavelength 0.71073
_diffrn_reflns_av_R_equivalents 0.0530
_diffrn_reflns_av_sigmaI/netI 0.0535
_diffrn_reflns_limit_h_max 17
_diffrn_reflns_limit_h_min -14
_diffrn_reflns_limit_k_max 8
_diffrn_reflns_limit_k_min -8
_diffrn_reflns_limit_l_max 25
_diffrn_reflns_limit_l_min -29
_diffrn_reflns_number 8280
_diffrn_reflns_theta_full 24.75
_diffrn_reflns_theta_max 24.75
_diffrn_reflns_theta_min 2.70
_diffrn_standards_number 0
_exptl_absorpt_coefficient_mu 0.234
_exptl_absorpt_correction_T_max 0.9636
_exptl_absorpt_correction_T_min 0.9248
_exptl_absorpt_correction_type multi-scan
_exptl_absorpt_process_details '(X-AREA; Stoe & Cie, 2001)'
_exptl_crystal_colour colourless
_exptl_crystal_density_diffrn 1.339
_exptl_crystal_density_method 'not measured'
_exptl_crystal_description plate
_exptl_crystal_F_000 1240
_exptl_crystal_size_max 0.34
_exptl_crystal_size_mid 0.28
_exptl_crystal_size_min 0.16
_refine_diff_density_max 0.359
_refine_diff_density_min -0.338
_refine_ls_abs_structure_details 'Flack (1983), 1810 Friedel pairs'
_refine_ls_abs_structure_Flack 0.12(15)
_refine_ls_extinction_method none
_refine_ls_goodness_of_fit_ref 1.062
_refine_ls_hydrogen_treatment constr
_refine_ls_matrix_type full
_refine_ls_number_parameters 474
_refine_ls_number_reflns 4332
_refine_ls_number_restraints 569
_refine_ls_restrained_S_all 1.011
_refine_ls_R_factor_all 0.0747
_refine_ls_R_factor_gt 0.0620
_refine_ls_shift/su_max 0.000
_refine_ls_shift/su_mean 0.000
_refine_ls_structure_factor_coef Fsqd
_refine_ls_weighting_details 'calc w=1/[\s^2^(Fo^2^)+(0.0660P)^2^+4.3455P] where P=(Fo^2^+2Fc^2^)/3'
_refine_ls_weighting_scheme calc
_refine_ls_wR_factor_gt 0.1648
_refine_ls_wR_factor_ref 0.1698
_reflns_number_gt 3541
_reflns_number_total 4332
_reflns_threshold_expression I>2\s(I)
_cod_data_source_file fg3285.cif
_cod_data_source_block Id
_cod_database_code 2018748
_cod_database_fobs_code 2018748

loop_
_symmetry_equiv_pos_as_xyz
'x, y, z'
'-x, -y, z+1/2'
'x+1/2, -y, z'
'-x+1/2, y, z+1/2'

loop_
_atom_site_type_symbol
_atom_site_label
_atom_site_fract_x
_atom_site_fract_y
_atom_site_fract_z
_atom_site_U_iso_or_equiv
_atom_site_adp_type
_atom_site_calc_flag
_atom_site_refinement_flags
_atom_site_occupancy
_atom_site_symmetry_multiplicity
_atom_site_disorder_assembly
_atom_site_disorder_group
N N1A 0.6639(3) 0.4991(7) 0.63829(18) 0.0438(11) Uani d . 1 1 . .
H H1A 0.6749 0.5243 0.6717 0.053 Uiso calc R 1 1 . .
C C2A 0.5864(3) 0.4207(8) 0.6264(2) 0.0439(13) Uani d . 1 1 . .
S S21A 0.51259(9) 0.3814(3) 0.67358(8) 0.0591(4) Uani d . 1 1 . .
N N3A 0.5747(3) 0.3810(6) 0.57501(19) 0.0404(10) Uani d . 1 1 . .
H H3A 0.5256 0.3263 0.5665 0.048 Uiso calc R 1 1 . .
C C4A 0.6339(3) 0.4189(7) 0.5331(2) 0.0394(12) Uani d . 1 1 . .
O O41A 0.6111(2) 0.3789(5) 0.48797(16) 0.0475(9) Uani d . 1 1 . .
C C5A 0.7116(3) 0.5072(7) 0.5483(2) 0.0445(13) Uani d . 1 1 . .
H H5A 0.7531 0.5422 0.5222 0.053 Uiso calc R 1 1 . .
C C6A 0.7269(3) 0.5420(7) 0.6006(2) 0.0398(13) Uani d . 1 1 . .
N N61A 0.7985(3) 0.6218(7) 0.6200(2) 0.0575(14) Uani d . 1 1 . .
H H61A 0.8405 0.6564 0.5983 0.069 Uiso calc R 1 1 . .
H H61B 0.8036 0.6396 0.6544 0.069 Uiso calc R 1 1 . .
N N1B 0.3617(3) 0.0813(6) 0.3959(2) 0.0453(11) Uani d . 1 1 . .
H H1B 0.3491 0.0488 0.3632 0.054 Uiso calc R 1 1 . .
C C2B 0.4426(4) 0.1516(7) 0.4056(2) 0.0432(13) Uani d . 1 1 . .
S S21B 0.51735(10) 0.1701(2) 0.35892(7) 0.0552(4) Uani d . 1 1 . .
N N3B 0.4562(3) 0.2013(6) 0.45640(19) 0.0390(10) Uani d . 1 1 . .
H H3B 0.5077 0.2475 0.4642 0.047 Uiso calc R 1 1 . .
C C4B 0.3950(3) 0.1855(7) 0.4980(3) 0.0440(14) Uani d . 1 1 . .
O O41B 0.4182(2) 0.2408(6) 0.54357(16) 0.0467(9) Uani d . 1 1 . .
C C5B 0.3140(3) 0.1124(7) 0.4854(3) 0.0446(13) Uani d . 1 1 . .
H H5B 0.2701 0.1003 0.5119 0.054 Uiso calc R 1 1 . .
C C6B 0.2980(3) 0.0582(7) 0.4348(3) 0.0445(14) Uani d . 1 1 . .
N N61B 0.2220(3) -0.0180(7) 0.4177(2) 0.0614(15) Uani d . 1 1 . .
H H61C 0.1786 -0.0355 0.4402 0.074 Uiso calc R 1 1 . .
H H61D 0.2164 -0.0498 0.3843 0.074 Uiso calc R 1 1 . .
N N1X 0.8041(3) 0.5650(7) 0.81512(19) 0.0548(12) Uani d DU 1 1 . .
C C11X 0.8907(4) 0.6303(11) 0.8028(3) 0.071(2) Uani d DU 1 1 . .
H H11A 0.8936 0.6617 0.7651 0.106 Uiso calc R 1 1 . .
H H11B 0.9342 0.5381 0.8105 0.106 Uiso calc R 1 1 . .
H H11C 0.9031 0.7353 0.8244 0.106 Uiso calc R 1 1 . .
C C2X 0.7416(3) 0.5532(8) 0.7794(2) 0.0554(15) Uani d DU 1 1 . .
O O21X 0.7504(3) 0.5829(7) 0.73126(16) 0.0633(12) Uani d DU 1 1 . .
C C3X 0.6576(4) 0.4962(10) 0.8067(2) 0.0659(18) Uani d DU 1 1 . .
H H3X1 0.6139 0.5931 0.8065 0.079 Uiso calc R 1 1 . .
H H3X2 0.6320 0.3911 0.7890 0.079 Uiso calc R 1 1 . .
C C4X 0.6853(4) 0.4527(9) 0.8624(3) 0.0742(19) Uani d DU 1 1 . .
H H4X1 0.6851 0.3229 0.8680 0.089 Uiso calc R 1 1 . .
H H4X2 0.6448 0.5079 0.8883 0.089 Uiso calc R 1 1 . .
C C5X 0.7784(4) 0.5273(9) 0.8690(2) 0.0643(17) Uani d DU 1 1 . .
H H5X1 0.7782 0.6363 0.8909 0.077 Uiso calc R 1 1 . .
H H5X2 0.8180 0.4391 0.8854 0.077 Uiso calc R 1 1 . .
N N1Y -0.0051(6) 0.2275(15) 0.4881(3) 0.057(3) Uani d PDU 0.623(13) 1 A 1
C C11Y 0.0214(8) 0.2611(17) 0.4340(4) 0.063(3) Uani d PDU 0.623(13) 1 A 1
H H1YA -0.0252 0.2225 0.4098 0.095 Uiso calc PR 0.623(13) 1 A 1
H H1YB 0.0754 0.1953 0.4263 0.095 Uiso calc PR 0.623(13) 1 A 1
H H1YC 0.0319 0.3882 0.4292 0.095 Uiso calc PR 0.623(13) 1 A 1
C C2Y 0.0422(8) 0.133(2) 0.5218(4) 0.052(3) Uani d PDU 0.623(13) 1 A 1
O O21Y 0.1109(9) 0.0542(19) 0.5129(6) 0.061(3) Uani d PDU 0.623(13) 1 A 1
C C3Y -0.0001(9) 0.149(2) 0.5772(4) 0.070(3) Uani d PDU 0.623(13) 1 A 1
H H3YA -0.0084 0.0303 0.5934 0.084 Uiso calc PR 0.623(13) 1 A 1
H H3YB 0.0365 0.2220 0.6011 0.084 Uiso calc PR 0.623(13) 1 A 1
C C4Y -0.0861(9) 0.235(2) 0.5665(5) 0.068(4) Uani d PDU 0.623(13) 1 A 1
H H4YA -0.0981 0.3274 0.5935 0.082 Uiso calc PR 0.623(13) 1 A 1
H H4YB -0.1340 0.1468 0.5675 0.082 Uiso calc PR 0.623(13) 1 A 1
C C5Y -0.0794(8) 0.318(2) 0.5112(5) 0.069(4) Uani d PDU 0.623(13) 1 A 1
H H5YA -0.1335 0.2973 0.4903 0.083 Uiso calc PR 0.623(13) 1 A 1
H H5YB -0.0687 0.4476 0.5135 0.083 Uiso calc PR 0.623(13) 1 A 1
N N1Y' 0.0013(10) 0.171(3) 0.5493(5) 0.058(4) Uani d PDU 0.377(13) 1 A 2
C C1Y' 0.0288(16) 0.093(3) 0.5988(7) 0.085(7) Uani d PDU 0.377(13) 1 A 2
H H1YD -0.0153 0.1167 0.6262 0.128 Uiso calc PR 0.377(13) 1 A 2
H H1YE 0.0853 0.1435 0.6096 0.128 Uiso calc PR 0.377(13) 1 A 2
H H1YF 0.0351 -0.0356 0.5942 0.128 Uiso calc PR 0.377(13) 1 A 2
C C2Y' 0.0486(15) 0.161(4) 0.5054(7) 0.065(6) Uani d PDU 0.377(13) 1 A 2
O O2Y' 0.1064(17) 0.052(4) 0.4965(10) 0.092(9) Uani d PDU 0.377(13) 1 A 2
C C3Y' -0.0017(13) 0.257(3) 0.4611(6) 0.064(5) Uani d PDU 0.377(13) 1 A 2
H H3YC 0.0336 0.3560 0.4466 0.077 Uiso calc PR 0.377(13) 1 A 2
H H3YD -0.0159 0.1741 0.4319 0.077 Uiso calc PR 0.377(13) 1 A 2
C C4Y' -0.0833(16) 0.325(4) 0.4863(7) 0.063(5) Uani d PDU 0.377(13) 1 A 2
H H4YC -0.1356 0.2706 0.4694 0.076 Uiso calc PR 0.377(13) 1 A 2
H H4YD -0.0871 0.4549 0.4824 0.076 Uiso calc PR 0.377(13) 1 A 2
C C5Y' -0.0786(12) 0.273(3) 0.5457(7) 0.054(5) Uani d PDU 0.377(13) 1 A 2
H H5YC -0.0759 0.3793 0.5685 0.064 Uiso calc PR 0.377(13) 1 A 2
H H5YD -0.1301 0.2006 0.5561 0.064 Uiso calc PR 0.377(13) 1 A 2
O O21Z 0.2718(3) -0.0272(8) 0.30892(18) 0.0793(15) Uani d DU 1 1 . .
N N1Z 0.3020(5) -0.0182(13) 0.2228(3) 0.075(3) Uani d PDU 0.678(11) 1 B 1
C C11Z 0.3901(7) 0.050(2) 0.2285(5) 0.084(4) Uani d PDU 0.678(11) 1 B 1
H H1ZA 0.4273 0.0010 0.2003 0.127 Uiso calc PR 0.678(11) 1 B 1
H H1ZB 0.4136 0.0147 0.2632 0.127 Uiso calc PR 0.678(11) 1 B 1
H H1ZC 0.3892 0.1791 0.2259 0.127 Uiso calc PR 0.678(11) 1 B 1
C C2Z 0.2500(8) -0.045(4) 0.2632(3) 0.072(3) Uani d PDU 0.678(11) 1 B 1
C C3Z 0.1615(7) -0.112(3) 0.2436(4) 0.079(3) Uani d PDU 0.678(11) 1 B 1
H H3ZA 0.1514 -0.2356 0.2549 0.095 Uiso calc PR 0.678(11) 1 B 1
H H3ZB 0.1133 -0.0366 0.2574 0.095 Uiso calc PR 0.678(11) 1 B 1
C C4Z 0.1675(8) -0.099(2) 0.1846(4) 0.106(4) Uani d PDU 0.678(11) 1 B 1
H H4ZA 0.1255 -0.0097 0.1711 0.128 Uiso calc PR 0.678(11) 1 B 1
H H4ZB 0.1534 -0.2148 0.1682 0.128 Uiso calc PR 0.678(11) 1 B 1
C C5Z 0.2621(10) -0.044(4) 0.1710(4) 0.087(4) Uani d PDU 0.678(11) 1 B 1
H H5ZA 0.2926 -0.1390 0.1509 0.104 Uiso calc PR 0.678(11) 1 B 1
H H5ZB 0.2632 0.0662 0.1499 0.104 Uiso calc PR 0.678(11) 1 B 1
N N1Z' 0.2188(9) -0.072(3) 0.2230(5) 0.067(4) Uani d PDU 0.322(11) 1 B 2
C C1Z' 0.1291(12) -0.111(7) 0.2365(11) 0.104(11) Uani d PDU 0.322(11) 1 B 2
H H1ZD 0.0965 -0.1422 0.2042 0.156 Uiso calc PR 0.322(11) 1 B 2
H H1ZE 0.1021 -0.0073 0.2531 0.156 Uiso calc PR 0.322(11) 1 B 2
H H1ZF 0.1274 -0.2113 0.2613 0.156 Uiso calc PR 0.322(11) 1 B 2
C C2Z' 0.2785(13) -0.032(8) 0.2592(4) 0.063(5) Uani d PDU 0.322(11) 1 B 2
C C3Z' 0.3645(11) -0.006(5) 0.2283(7) 0.085(7) Uani d PDU 0.322(11) 1 B 2
H H3ZC 0.3953 0.1023 0.2407 0.102 Uiso calc PR 0.322(11) 1 B 2
H H3ZD 0.4038 -0.1087 0.2332 0.102 Uiso calc PR 0.322(11) 1 B 2
C C4Z' 0.3385(14) 0.013(4) 0.1707(7) 0.093(6) Uani d PDU 0.322(11) 1 B 2
H H4ZC 0.3795 -0.0528 0.1474 0.112 Uiso calc PR 0.322(11) 1 B 2
H H4ZD 0.3380 0.1391 0.1598 0.112 Uiso calc PR 0.322(11) 1 B 2
C C5Z' 0.245(2) -0.067(9) 0.1678(5) 0.080(6) Uani d PDU 0.322(11) 1 B 2
H H5ZC 0.2055 0.0092 0.1467 0.096 Uiso calc PR 0.322(11) 1 B 2
H H5ZD 0.2464 -0.1871 0.1521 0.096 Uiso calc PR 0.322(11) 1 B 2

loop_
_atom_site_aniso_label
_atom_site_aniso_U_11
_atom_site_aniso_U_22
_atom_site_aniso_U_33
_atom_site_aniso_U_12
_atom_site_aniso_U_13
_atom_site_aniso_U_23
N1A 0.036(2) 0.065(3) 0.031(3) 0.003(2) 0.0009(18) 0.001(2)
C2A 0.034(3) 0.048(3) 0.050(4) 0.001(2) -0.005(2) 0.003(3)
S21A 0.0399(7) 0.0913(12) 0.0462(9) -0.0033(7) 0.0062(7) 0.0085(9)
N3A 0.030(2) 0.049(3) 0.042(3) -0.0034(18) -0.0004(18) 0.006(2)
C4A 0.042(3) 0.037(3) 0.039(3) 0.006(2) -0.001(2) 0.001(3)
O41A 0.051(2) 0.057(2) 0.034(2) -0.0017(18) 0.0010(17) -0.001(2)
C5A 0.035(3) 0.050(3) 0.048(4) 0.001(2) 0.005(2) 0.002(3)
C6A 0.034(3) 0.043(3) 0.042(3) 0.007(2) -0.001(2) 0.001(3)
N61A 0.042(2) 0.086(4) 0.045(3) -0.012(2) 0.006(2) -0.005(3)
N1B 0.041(2) 0.043(2) 0.052(3) 0.007(2) -0.009(2) -0.009(2)
C2B 0.050(3) 0.034(3) 0.045(4) 0.008(2) -0.011(2) -0.002(3)
S21B 0.0517(8) 0.0682(10) 0.0456(9) -0.0001(7) 0.0017(7) 0.0000(8)
N3B 0.033(2) 0.040(2) 0.044(3) 0.0024(17) -0.0008(19) 0.002(2)
C4B 0.031(2) 0.041(3) 0.060(4) 0.006(2) 0.004(2) 0.007(3)
O41B 0.0360(18) 0.061(2) 0.043(3) 0.0005(17) 0.0007(16) -0.003(2)
C5B 0.039(3) 0.039(3) 0.056(4) 0.002(2) 0.000(2) -0.002(3)
C6B 0.039(3) 0.034(3) 0.060(4) 0.005(2) -0.008(3) -0.004(3)
N61B 0.034(2) 0.075(4) 0.075(4) -0.005(2) -0.001(3) -0.022(3)
N1X 0.061(3) 0.062(3) 0.042(3) 0.015(2) -0.001(2) -0.002(3)
C11X 0.060(4) 0.080(5) 0.073(5) -0.005(3) -0.006(3) 0.011(4)
C2X 0.059(3) 0.057(4) 0.049(3) 0.009(3) -0.002(3) -0.007(3)
O21X 0.050(2) 0.101(4) 0.039(2) -0.004(2) -0.0051(18) -0.002(2)
C3X 0.061(4) 0.074(5) 0.063(4) 0.009(3) 0.007(3) 0.000(4)
C4X 0.088(4) 0.055(4) 0.079(5) 0.011(3) 0.023(4) 0.017(4)
C5X 0.076(4) 0.071(4) 0.046(4) 0.011(3) 0.002(3) 0.011(4)
N1Y 0.045(5) 0.055(6) 0.071(6) -0.004(4) 0.014(5) -0.005(6)
C11Y 0.076(8) 0.054(7) 0.060(7) -0.014(6) 0.017(6) -0.007(6)
C2Y 0.046(5) 0.045(6) 0.066(7) -0.020(4) 0.005(5) -0.010(6)
O21Y 0.059(6) 0.060(6) 0.063(7) -0.006(4) 0.001(5) -0.011(6)
C3Y 0.074(7) 0.067(9) 0.069(8) -0.025(6) 0.015(7) -0.010(8)
C4Y 0.072(6) 0.063(9) 0.070(9) -0.013(6) 0.031(6) -0.017(8)
C5Y 0.054(6) 0.050(8) 0.103(12) -0.004(5) 0.028(8) -0.009(11)
N1Y' 0.044(7) 0.063(9) 0.066(9) -0.001(6) 0.004(7) -0.006(9)
C1Y' 0.108(17) 0.077(16) 0.071(11) 0.009(11) -0.029(11) -0.005(11)
C2Y' 0.058(10) 0.058(13) 0.081(10) 0.005(9) 0.021(8) -0.019(10)
O2Y' 0.043(8) 0.113(15) 0.12(2) 0.021(8) -0.010(10) -0.079(13)
C3Y' 0.071(10) 0.057(11) 0.064(12) -0.027(8) 0.017(10) -0.009(13)
C4Y' 0.083(10) 0.040(10) 0.066(13) 0.003(8) -0.001(10) -0.004(11)
C5Y' 0.045(8) 0.046(12) 0.071(13) 0.005(8) 0.019(9) 0.004(12)
O21Z 0.080(3) 0.101(4) 0.057(3) -0.003(3) -0.023(3) -0.014(3)
N1Z 0.107(6) 0.062(5) 0.056(5) 0.011(5) -0.021(5) -0.013(5)
C11Z 0.112(8) 0.078(11) 0.063(8) 0.006(8) 0.008(6) -0.015(7)
C2Z 0.089(8) 0.064(8) 0.064(5) 0.005(9) -0.032(5) -0.003(7)
C3Z 0.086(8) 0.083(8) 0.067(6) 0.018(8) -0.039(6) -0.011(7)
C4Z 0.137(9) 0.118(10) 0.065(7) -0.010(9) -0.040(7) 0.004(8)
C5Z 0.121(9) 0.080(11) 0.060(6) 0.035(8) -0.028(6) -0.006(8)
N1Z' 0.078(8) 0.070(9) 0.052(7) -0.002(8) -0.010(6) -0.002(8)
C1Z' 0.060(12) 0.13(2) 0.12(2) 0.001(18) -0.024(11) 0.03(2)
C2Z' 0.067(10) 0.061(12) 0.061(7) 0.000(13) -0.012(7) -0.017(12)
C3Z' 0.078(11) 0.089(18) 0.087(10) -0.007(14) 0.006(8) -0.042(13)
C4Z' 0.104(12) 0.089(14) 0.087(10) 0.019(11) 0.027(10) 0.002(13)
C5Z' 0.113(13) 0.074(14) 0.052(8) 0.022(13) -0.010(9) -0.027(12)

loop_
_atom_type_symbol
_atom_type_description
_atom_type_scat_dispersion_real
_atom_type_scat_dispersion_imag
_atom_type_scat_source
C C 0.0033 0.0016 'International Tables Vol C Tables 4.2.6.8 and 6.1.1.4'
H H 0.0000 0.0000 'International Tables Vol C Tables 4.2.6.8 and 6.1.1.4'
N N 0.0061 0.0033 'International Tables Vol C Tables 4.2.6.8 and 6.1.1.4'
O O 0.0106 0.0060 'International Tables Vol C Tables 4.2.6.8 and 6.1.1.4'
S S 0.1246 0.1234 'International Tables Vol C Tables 4.2.6.8 and 6.1.1.4'

loop_
_geom_angle_atom_site_label_1
_geom_angle_atom_site_label_2
_geom_angle_atom_site_label_3
_geom_angle
C2A N1A C6A 123.6(5)
C2A N1A H1A 118.2
C6A N1A H1A 118.2
N3A C2A N1A 115.3(5)
N3A C2A S21A 124.1(4)
N1A C2A S21A 120.6(5)
C2A N3A C4A 126.1(5)
C2A N3A H3A 117.0
C4A N3A H3A 117.0
O41A C4A C5A 127.3(5)
O41A C4A N3A 117.4(5)
C5A C4A N3A 115.3(5)
C6A C5A C4A 119.8(5)
C6A C5A H5A 120.1
C4A C5A H5A 120.1
N61A C6A C5A 125.4(5)
N61A C6A N1A 114.7(5)
C5A C6A N1A 119.9(5)
C6A N61A H61A 120.0
C6A N61A H61B 120.0
H61A N61A H61B 120.0
C2B N1B C6B 123.6(5)
C2B N1B H1B 118.2
C6B N1B H1B 118.2
N3B C2B N1B 114.6(5)
N3B C2B S21B 123.3(4)
N1B C2B S21B 122.1(4)
C2B N3B C4B 125.5(5)
C2B N3B H3B 117.2
C4B N3B H3B 117.2
O41B C4B C5B 125.8(5)
O41B C4B N3B 117.4(5)
C5B C4B N3B 116.8(6)
C6B C5B C4B 119.6(6)
C6B C5B H5B 120.2
C4B C5B H5B 120.2
C5B C6B N61B 125.1(6)
C5B C6B N1B 119.8(5)
N61B C6B N1B 115.1(6)
C6B N61B H61C 120.0
C6B N61B H61D 120.0
H61C N61B H61D 120.0
C2X N1X C5X 115.8(5)
C2X N1X C11X 122.6(5)
C5X N1X C11X 121.3(5)
N1X C11X H11A 109.5
N1X C11X H11B 109.5
H11A C11X H11B 109.5
N1X C11X H11C 109.5
H11A C11X H11C 109.5
H11B C11X H11C 109.5
O21X C2X N1X 125.4(5)
O21X C2X C3X 125.9(5)
N1X C2X C3X 108.6(5)
C4X C3X C2X 104.5(5)
C4X C3X H3X1 110.9
C2X C3X H3X1 110.9
C4X C3X H3X2 110.9
C2X C3X H3X2 110.9
H3X1 C3X H3X2 108.9
C3X C4X C5X 106.2(5)
C3X C4X H4X1 110.5
C5X C4X H4X1 110.5
C3X C4X H4X2 110.5
C5X C4X H4X2 110.5
H4X1 C4X H4X2 108.7
N1X C5X C4X 102.8(5)
N1X C5X H5X1 111.2
C4X C5X H5X1 111.2
N1X C5X H5X2 111.2
C4X C5X H5X2 111.2
H5X1 C5X H5X2 109.1
C2Y N1Y C11Y 123.3(8)
C2Y N1Y C5Y 115.1(7)
C11Y N1Y C5Y 121.0(8)
O21Y C2Y N1Y 127.6(9)
O21Y C2Y C3Y 124.1(9)
N1Y C2Y C3Y 108.2(7)
C4Y C3Y C2Y 103.7(7)
C4Y C3Y H3YA 111.0
C2Y C3Y H3YA 111.0
C4Y C3Y H3YB 111.0
C2Y C3Y H3YB 111.0
H3YA C3Y H3YB 109.0
C3Y C4Y C5Y 106.7(7)
C3Y C4Y H4YA 110.4
C5Y C4Y H4YA 110.4
C3Y C4Y H4YB 110.4
C5Y C4Y H4YB 110.4
H4YA C4Y H4YB 108.6
N1Y C5Y C4Y 102.8(7)
N1Y C5Y H5YA 111.2
C4Y C5Y H5YA 111.2
N1Y C5Y H5YB 111.2
C4Y C5Y H5YB 111.2
H5YA C5Y H5YB 109.1
C2Y' N1Y' C5Y' 116.0(8)
C2Y' N1Y' C1Y' 122.7(11)
C5Y' N1Y' C1Y' 121.3(11)
N1Y' C1Y' H1YD 109.5
N1Y' C1Y' H1YE 109.5
H1YD C1Y' H1YE 109.5
N1Y' C1Y' H1YF 109.5
H1YD C1Y' H1YF 109.5
H1YE C1Y' H1YF 109.5
O2Y' C2Y' N1Y' 125.6(15)
O2Y' C2Y' C3Y' 122.8(14)
N1Y' C2Y' C3Y' 108.0(8)
C4Y' C3Y' C2Y' 105.6(8)
C4Y' C3Y' H3YC 110.6
C2Y' C3Y' H3YC 110.6
C4Y' C3Y' H3YD 110.6
C2Y' C3Y' H3YD 110.6
H3YC C3Y' H3YD 108.7
C3Y' C4Y' C5Y' 106.7(8)
C3Y' C4Y' H4YC 110.4
C5Y' C4Y' H4YC 110.4
C3Y' C4Y' H4YD 110.4
C5Y' C4Y' H4YD 110.4
H4YC C4Y' H4YD 108.6
N1Y' C5Y' C4Y' 103.6(8)
N1Y' C5Y' H5YC 111.0
C4Y' C5Y' H5YC 111.0
N1Y' C5Y' H5YD 111.0
C4Y' C5Y' H5YD 111.0
H5YC C5Y' H5YD 109.0
C2Z N1Z C11Z 122.9(8)
C2Z N1Z C5Z 115.1(7)
C11Z N1Z C5Z 121.7(8)
O21Z C2Z N1Z 123.9(8)
O21Z C2Z C3Z 126.2(8)
N1Z C2Z C3Z 109.7(7)
C4Z C3Z C2Z 104.4(7)
C4Z C3Z H3ZA 110.9
C2Z C3Z H3ZA 110.9
C4Z C3Z H3ZB 110.9
C2Z C3Z H3ZB 110.9
H3ZA C3Z H3ZB 108.9
C3Z C4Z C5Z 107.2(7)
C3Z C4Z H4ZA 110.3
C5Z C4Z H4ZA 110.3
C3Z C4Z H4ZB 110.3
C5Z C4Z H4ZB 110.3
H4ZA C4Z H4ZB 108.5
N1Z C5Z C4Z 103.2(7)
N1Z C5Z H5ZA 111.1
C4Z C5Z H5ZA 111.1
N1Z C5Z H5ZB 111.1
C4Z C5Z H5ZB 111.1
H5ZA C5Z H5ZB 109.1
C2Z' N1Z' C1Z' 122.5(12)
C2Z' N1Z' C5Z' 117.6(8)
C1Z' N1Z' C5Z' 119.8(11)
N1Z' C1Z' H1ZD 109.5
N1Z' C1Z' H1ZE 109.5
H1ZD C1Z' H1ZE 109.5
N1Z' C1Z' H1ZF 109.5
H1ZD C1Z' H1ZF 109.5
H1ZE C1Z' H1ZF 109.5
O21Z C2Z' N1Z' 129.6(11)
O21Z C2Z' C3Z' 124.8(11)
N1Z' C2Z' C3Z' 105.4(8)
C4Z' C3Z' C2Z' 106.0(9)
C4Z' C3Z' H3ZC 110.5
C2Z' C3Z' H3ZC 110.5
C4Z' C3Z' H3ZD 110.5
C2Z' C3Z' H3ZD 110.5
H3ZC C3Z' H3ZD 108.7
C3Z' C4Z' C5Z' 104.5(10)
C3Z' C4Z' H4ZC 110.9
C5Z' C4Z' H4ZC 110.9
C3Z' C4Z' H4ZD 110.9
C5Z' C4Z' H4ZD 110.9
H4ZC C4Z' H4ZD 108.9
N1Z' C5Z' C4Z' 102.9(9)
N1Z' C5Z' H5ZC 111.2
C4Z' C5Z' H5ZC 111.2
N1Z' C5Z' H5ZD 111.2
C4Z' C5Z' H5ZD 111.2
H5ZC C5Z' H5ZD 109.1

loop_
_geom_bond_atom_site_label_1
_geom_bond_atom_site_label_2
_geom_bond_distance
N1A C2A 1.355(7)
N1A C6A 1.388(7)
N1A H1A 0.8800
C2A N3A 1.340(7)
C2A S21A 1.663(6)
N3A C4A 1.417(7)
N3A H3A 0.8800
C4A O41A 1.227(6)
C4A C5A 1.411(7)
C5A C6A 1.362(8)
C5A H5A 0.9500
C6A N61A 1.338(7)
N61A H61A 0.8800
N61A H61B 0.8800
N1B C2B 1.363(7)
N1B C6B 1.389(8)
N1B H1B 0.8800
C2B N3B 1.349(7)
C2B S21B 1.643(6)
N3B C4B 1.408(7)
N3B H3B 0.8800
C4B O41B 1.271(7)
C4B C5B 1.388(7)
C5B C6B 1.360(8)
C5B H5B 0.9500
C6B N61B 1.362(7)
N61B H61C 0.8800
N61B H61D 0.8800
N1X C2X 1.313(6)
N1X C5X 1.440(6)
N1X C11X 1.442(6)
C11X H11A 0.9800
C11X H11B 0.9800
C11X H11C 0.9800
C2X O21X 1.240(6)
C2X C3X 1.515(6)
C3X C4X 1.501(7)
C3X H3X1 0.9900
C3X H3X2 0.9900
C4X C5X 1.535(7)
C4X H4X1 0.9900
C4X H4X2 0.9900
C5X H5X1 0.9900
C5X H5X2 0.9900
N1Y C2Y 1.322(8)
N1Y C11Y 1.444(8)
N1Y C5Y 1.445(8)
C11Y H1YA 0.9800
C11Y H1YB 0.9800
C11Y H1YC 0.9800
C2Y O21Y 1.225(8)
C2Y C3Y 1.540(8)
C3Y C4Y 1.488(9)
C3Y H3YA 0.9900
C3Y H3YB 0.9900
C4Y C5Y 1.531(9)
C4Y H4YA 0.9900
C4Y H4YB 0.9900
C5Y H5YA 0.9900
C5Y H5YB 0.9900
N1Y' C2Y' 1.322(8)
N1Y' C5Y' 1.441(8)
N1Y' C1Y' 1.443(9)
C1Y' H1YD 0.9800
C1Y' H1YE 0.9800
C1Y' H1YF 0.9800
C2Y' O2Y' 1.230(9)
C2Y' C3Y' 1.534(9)
C3Y' C4Y' 1.485(9)
C3Y' H3YC 0.9900
C3Y' H3YD 0.9900
C4Y' C5Y' 1.548(9)
C4Y' H4YC 0.9900
C4Y' H4YD 0.9900
C5Y' H5YC 0.9900
C5Y' H5YD 0.9900
O21Z C2Z 1.207(7)
O21Z C2Z' 1.257(8)
N1Z C2Z 1.305(8)
N1Z C11Z 1.443(8)
N1Z C5Z 1.454(8)
C11Z H1ZA 0.9800
C11Z H1ZB 0.9800
C11Z H1ZC 0.9800
C2Z C3Z 1.519(8)
C3Z C4Z 1.492(8)
C3Z H3ZA 0.9900
C3Z H3ZB 0.9900
C4Z C5Z 1.538(9)
C4Z H4ZA 0.9900
C4Z H4ZB 0.9900
C5Z H5ZA 0.9900
C5Z H5ZB 0.9900
N1Z' C2Z' 1.324(8)
N1Z' C1Z' 1.438(9)
N1Z' C5Z' 1.448(9)
C1Z' H1ZD 0.9800
C1Z' H1ZE 0.9800
C1Z' H1ZF 0.9800
C2Z' C3Z' 1.537(9)
C3Z' C4Z' 1.510(10)
C3Z' H3ZC 0.9900
C3Z' H3ZD 0.9900
C4Z' C5Z' 1.543(10)
C4Z' H4ZC 0.9900
C4Z' H4ZD 0.9900
C5Z' H5ZC 0.9900
C5Z' H5ZD 0.9900

loop_
_geom_hbond_atom_site_label_D
_geom_hbond_atom_site_label_H
_geom_hbond_atom_site_label_A
_geom_hbond_site_symmetry_A
_geom_hbond_distance_DH
_geom_hbond_distance_HA
_geom_hbond_distance_DA
_geom_hbond_angle_DHA
N1A H1A O21X . 0.88 1.94 2.760(6) 154.5
N3A H3A O41B . 0.88 1.85 2.724(6) 171.8
N61A H61B O21X . 0.88 2.14 2.912(7) 145.7
N61A H61A O41B 3_565 0.88 1.98 2.847(6) 169.8
N1B H1B O21Z . 0.88 1.89 2.710(7) 153.6
N3B H3B O41A . 0.88 1.96 2.827(6) 170.6
N61B H61D O21Z . 0.88 2.08 2.844(8) 144.1
N61B H61C O2Y' . 0.88 1.91 2.70(2) 149.0
N61B H61C O21Y . 0.88 2.21 2.985(14) 146.9

loop_
_geom_torsion_atom_site_label_1
_geom_torsion_atom_site_label_2
_geom_torsion_atom_site_label_3
_geom_torsion_atom_site_label_4
_geom_torsion
C6A N1A C2A N3A 1.9(8)
C6A N1A C2A S21A -177.4(4)
N1A C2A N3A C4A -2.3(8)
S21A C2A N3A C4A 177.0(4)
C2A N3A C4A O41A -177.3(5)
C2A N3A C4A C5A -0.2(8)
O41A C4A C5A C6A 179.9(5)
N3A C4A C5A C6A 3.1(7)
C4A C5A C6A N61A 178.8(5)
C4A C5A C6A N1A -3.5(8)
C2A N1A C6A N61A 178.8(5)
C2A N1A C6A C5A 0.9(8)
C6B N1B C2B N3B -1.2(7)
C6B N1B C2B S21B 177.7(4)
N1B C2B N3B C4B 0.1(7)
S21B C2B N3B C4B -178.8(4)
C2B N3B C4B O41B -179.3(5)
C2B N3B C4B C5B 0.0(7)
O41B C4B C5B C6B -179.9(5)
N3B C4B C5B C6B 0.9(8)
C4B C5B C6B N61B 178.8(5)
C4B C5B C6B N1B -2.0(8)
C2B N1B C6B C5B 2.2(8)
C2B N1B C6B N61B -178.5(5)
C5X N1X C2X O21X 178.9(6)
C11X N1X C2X O21X 5.5(11)
C5X N1X C2X C3X -1.5(8)
C11X N1X C2X C3X -174.8(6)
O21X C2X C3X C4X 171.9(7)
N1X C2X C3X C4X -7.7(8)
C2X C3X C4X C5X 13.1(7)
C2X N1X C5X C4X 9.7(8)
C11X N1X C5X C4X -176.8(6)
C3X C4X C5X N1X -13.7(7)
C11Y N1Y C2Y O21Y -4(3)
C5Y N1Y C2Y O21Y -174.7(18)
C11Y N1Y C2Y C3Y 172.0(14)
C5Y N1Y C2Y C3Y 1.0(18)
O21Y C2Y C3Y C4Y -173.4(17)
N1Y C2Y C3Y C4Y 10.7(17)
C2Y C3Y C4Y C5Y -17.4(18)
C2Y N1Y C5Y C4Y -11.8(18)
C11Y N1Y C5Y C4Y 176.9(14)
C3Y C4Y C5Y N1Y 17.9(18)
C5Y' N1Y' C2Y' O2Y' -162(3)
C1Y' N1Y' C2Y' O2Y' 20(5)
C5Y' N1Y' C2Y' C3Y' -3(3)
C1Y' N1Y' C2Y' C3Y' 179(2)
O2Y' C2Y' C3Y' C4Y' 160(3)
N1Y' C2Y' C3Y' C4Y' 1(3)
C2Y' C3Y' C4Y' C5Y' 2(3)
C2Y' N1Y' C5Y' C4Y' 4(3)
C1Y' N1Y' C5Y' C4Y' -178(3)
C3Y' C4Y' C5Y' N1Y' -3(3)
C2Z' O21Z C2Z N1Z -3(9)
C2Z' O21Z C2Z C3Z 173(13)
C11Z N1Z C2Z O21Z -5(4)
C5Z N1Z C2Z O21Z -179(2)
C11Z N1Z C2Z C3Z 178.4(15)
C5Z N1Z C2Z C3Z 4(3)
O21Z C2Z C3Z C4Z 177(2)
N1Z C2Z C3Z C4Z -6(3)
C2Z C3Z C4Z C5Z 6(2)
C2Z N1Z C5Z C4Z 0(3)
C11Z N1Z C5Z C4Z -174.6(15)
C3Z C4Z C5Z N1Z -4(3)
C2Z O21Z C2Z' N1Z' -2(5)
C2Z O21Z C2Z' C3Z' -176(15)
C1Z' N1Z' C2Z' O21Z 3(8)
C5Z' N1Z' C2Z' O21Z -180(6)
C1Z' N1Z' C2Z' C3Z' 178(4)
C5Z' N1Z' C2Z' C3Z' -5(6)
O21Z C2Z' C3Z' C4Z' -169(5)
N1Z' C2Z' C3Z' C4Z' 15(5)
C2Z' C3Z' C4Z' C5Z' -19(4)
C2Z' N1Z' C5Z' C4Z' -7(6)
C1Z' N1Z' C5Z' C4Z' 170(4)
C3Z' C4Z' C5Z' N1Z' 16(5)
